data_7718320
loop_
_publ_author_name
'Kumar, Amit'
'Golwankar, Riddhi R.'
'Pyrch, Mikaela M. F.'
'Cooper, Fynn L.'
'Arehart, Grant A.'
'Carter, Korey P.'
'Oliver, Allen G.'
'Day, Victor W.'
'Forbes, Tori Z.'
'Blakemore, James D.'

_publ_section_title
;
 Macrocyclic control of electron transfer to high valent uranium in
 heterobimetallic complexes.
;
_journal_issue 20
_journal_name_full 'Dalton transactions (Cambridge, England : 2003)'
_journal_page_first 8061
_journal_page_last 8075
_journal_paper_doi 10.1039/d4dt03503h
_journal_volume 54
_journal_year 2025
_chemical_formula_moiety 'C50 H62 Li2 N6 O16 U2, 2(C F3 O3 S)'
_chemical_formula_sum 'C26 H31 F3 Li N3 O11 S U'
_chemical_formula_weight 895.57
_chemical_properties_physical Moisture-sensitive
_space_group_crystal_system monoclinic
_space_group_IT_number 14
_space_group_name_Hall '-P 2ybc'
_space_group_name_H-M_alt 'P 1 21/c 1'
_atom_sites_solution_hydrogens geom
_atom_sites_solution_primary direct
_audit_creation_method
;FinalCif V146 by Daniel Kratzert, Freiburg 2025, 
https://dkratzert.de/finalcif.html
;
_audit_update_record
;
2025-02-19 deposited with the CCDC.	2025-03-12 downloaded from the CCDC.
;
_cell_angle_alpha 90
_cell_angle_beta 98.1210(10)
_cell_angle_gamma 90
_cell_formula_units_Z 4
_cell_length_a 12.7315(5)
_cell_length_b 10.6287(4)
_cell_length_c 22.1874(10)
_cell_measurement_reflns_used 9888
_cell_measurement_temperature 120(2)
_cell_measurement_theta_max 69.7315
_cell_measurement_theta_min 4.025
_cell_volume 2972.3(2)
_computing_cell_refinement 'SAINT V8.40B'
_computing_data_reduction 'SAINT V8.40B'
_computing_molecular_graphics 'ShelXle (H\"ubschle 2011)'
_computing_publication_material 'SHELXL 2018/3 (Sheldrick, 2018)'
_computing_structure_refinement 'SHELXL-2018/3 (Sheldrick, 2018)'
_computing_structure_solution 'SHELXT 2014/5 (Sheldrick, 2014)'
_diffrn_ambient_environment N~2~
_diffrn_ambient_temperature 120(2)
_diffrn_detector CMOS
_diffrn_detector_area_resol_mean 7.41
_diffrn_detector_type 'Bruker PHOTON-II'
_diffrn_measured_fraction_theta_full 1.000
_diffrn_measured_fraction_theta_max 0.994
_diffrn_measurement_device 'three-circle diffractometer'
_diffrn_measurement_device_type 'Bruker APEX2'
_diffrn_measurement_method '\w and \f scans'
_diffrn_measurement_specimen_support 'MiTeGen micromount'
_diffrn_radiation_monochromator 'Bruker TRIUMPH curved-graphite'
_diffrn_radiation_probe x-ray
_diffrn_radiation_type CuK\a
_diffrn_radiation_wavelength 1.54178
_diffrn_reflns_av_R_equivalents 0.0520
_diffrn_reflns_av_unetI/netI 0.0205
_diffrn_reflns_Laue_measured_fraction_full 1.000
_diffrn_reflns_Laue_measured_fraction_max 0.994
_diffrn_reflns_limit_h_max 15
_diffrn_reflns_limit_h_min -15
_diffrn_reflns_limit_k_max 12
_diffrn_reflns_limit_k_min -12
_diffrn_reflns_limit_l_max 26
_diffrn_reflns_limit_l_min -26
_diffrn_reflns_number 88628
_diffrn_reflns_point_group_measured_fraction_full 1.000
_diffrn_reflns_point_group_measured_fraction_max 0.994
_diffrn_reflns_theta_full 67.679
_diffrn_reflns_theta_max 69.872
_diffrn_reflns_theta_min 3.507
_diffrn_source 'fine-focus sealed X-ray tube'
_diffrn_source_current 35
_diffrn_source_type 'fine-focus sealed tube'
_diffrn_source_voltage 50
_exptl_absorpt_coefficient_mu 16.780
_exptl_absorpt_correction_T_max 0.8721
_exptl_absorpt_correction_T_min 0.3665
_exptl_absorpt_correction_type numerical
_exptl_absorpt_process_details
;SADABS-2016/2 - Bruker AXS area detector scaling and absorption correction: 
Krause, L., Herbst-Irmer, R., Sheldrick G.M. & Stalke D., J. Appl. Cryst. 48 
(2015) 3-10
;
_exptl_crystal_colour orange
_exptl_crystal_density_diffrn 2.001
_exptl_crystal_description needle
_exptl_crystal_F_000 1736
_exptl_crystal_recrystallization_method 'Re-crystallisation from solvent'
_exptl_crystal_size_max 0.234
_exptl_crystal_size_mid 0.098
_exptl_crystal_size_min 0.041
_exptl_transmission_factor_max 0.8721
_exptl_transmission_factor_min 0.3665
_refine_diff_density_max 4.033
_refine_diff_density_min -1.026
_refine_diff_density_rms 0.143
_refine_ls_extinction_method none
_refine_ls_goodness_of_fit_ref 1.048
_refine_ls_hydrogen_treatment constr
_refine_ls_matrix_type full
_refine_ls_number_parameters 431
_refine_ls_number_reflns 5581
_refine_ls_number_restraints 22
_refine_ls_restrained_S_all 1.060
_refine_ls_R_factor_all 0.0362
_refine_ls_R_factor_gt 0.0347
_refine_ls_shift/su_max 0.021
_refine_ls_shift/su_mean 0.000
_refine_ls_structure_factor_coef Fsqd
_refine_ls_weighting_details 'w=1/[\s^2^(Fo^2^)+(0.0537P)^2^+12.2771P] where P=(Fo^2^+2Fc^2^)/3'
_refine_ls_weighting_scheme calc
_refine_ls_wR_factor_gt 0.0904
_refine_ls_wR_factor_ref 0.0917
_reflns_Friedel_coverage 0.000
_reflns_number_gt 5319
_reflns_number_total 5581
_reflns_threshold_expression 'I > 2\s(I)'
_cod_data_source_file d4dt03503h3.cif
_cod_data_source_block ak2152c
_cod_depositor_comments 'Adding full bibliography for 7718311--7718320.cif.'
_cod_original_sg_symbol_H-M 'P 21/c'
_cod_database_code 7718320
_shelx_shelxl_version_number 2018/3
_shelx_space_group_comment
;
The symmetry employed for this shelxl refinement is uniquely defined
by the following loop, which should always be used as a source of
symmetry information in preference to the above space-group names.
They are only intended as comments.
;
_shelx_estimated_absorpt_t_min 0.111
_shelx_estimated_absorpt_t_max 0.546
_diffrn_measurement_ambient_temperature_device_make 'Oxford Cryostream 700'

loop_
_space_group_symop_operation_xyz
'x, y, z'
'-x, y+1/2, -z+1/2'
'-x, -y, -z'
'x, -y-1/2, z-1/2'

loop_
_atom_site_label
_atom_site_type_symbol
_atom_site_fract_x
_atom_site_fract_y
_atom_site_fract_z
_atom_site_U_iso_or_equiv
_atom_site_adp_type
_atom_site_occupancy
_atom_site_site_symmetry_order
_atom_site_calc_flag
_atom_site_refinement_flags_posn
_atom_site_refinement_flags_adp
_atom_site_refinement_flags_occupancy
_atom_site_disorder_assembly
_atom_site_disorder_group
C1 C 0.5005(6) 0.1701(7) 0.3948(3) 0.059(2) Uani 1 1 d . . . . .
H1 H 0.523158 0.128389 0.360975 0.071 Uiso 1 1 calc R U . . .
C2 C 0.4014(7) 0.2361(7) 0.3823(3) 0.0531(18) Uani 1 1 d . . . . .
C3 C 0.3463(9) 0.2315(8) 0.3215(3) 0.070(3) Uani 1 1 d . . . . .
H3 H 0.377050 0.187836 0.290899 0.084 Uiso 1 1 calc R U . . .
C4 C 0.2510(10) 0.2886(10) 0.3070(4) 0.089(4) Uani 1 1 d . . . . .
H4 H 0.215880 0.285085 0.266263 0.107 Uiso 1 1 calc R U . . .
C5 C 0.2046(8) 0.3515(8) 0.3504(4) 0.072(2) Uani 1 1 d . . . . .
H5 H 0.137430 0.390331 0.339338 0.087 Uiso 1 1 calc R U . . .
C6 C 0.2536(5) 0.3591(6) 0.4096(3) 0.0507(16) Uani 1 1 d . . . . .
C7 C 0.3542(6) 0.3017(6) 0.4264(3) 0.0469(15) Uani 1 1 d . . . . .
C8 C 0.1169(6) 0.3667(10) 0.4725(5) 0.085(3) Uani 1 1 d . . . . .
H8A H 0.071296 0.331073 0.436686 0.102 Uiso 1 1 calc R U . . .
H8B H 0.075225 0.430083 0.491687 0.102 Uiso 1 1 calc R U . . .
C9 C 0.1541(8) 0.2637(10) 0.5174(5) 0.080(3) Uani 1 1 d . . . . .
H9A H 0.092821 0.225214 0.533429 0.097 Uiso 1 1 calc R U . . .
H9B H 0.191431 0.197315 0.497462 0.097 Uiso 1 1 calc R U . . .
C10 C 0.2126(7) 0.2835(7) 0.6270(4) 0.0596(19) Uani 1 1 d . . . . .
H10A H 0.271275 0.319376 0.656002 0.071 Uiso 1 1 calc R U . . .
H10B H 0.216949 0.190715 0.630183 0.071 Uiso 1 1 calc R U . . .
C11 C 0.1079(6) 0.3272(7) 0.6441(4) 0.0584(17) Uani 1 1 d . . . . .
H11A H 0.050616 0.274504 0.622246 0.070 Uiso 1 1 calc R U . . .
H11B H 0.108441 0.313225 0.688250 0.070 Uiso 1 1 calc R U . . .
C12 C 0.1489(6) 0.5447(8) 0.6679(4) 0.0618(19) Uani 1 1 d . . . . .
H12A H 0.194641 0.499430 0.700751 0.074 Uiso 1 1 calc R U . . .
H12B H 0.103102 0.603190 0.687208 0.074 Uiso 1 1 calc R U . . .
C13 C 0.2171(6) 0.6183(7) 0.6308(4) 0.0604(19) Uani 1 1 d . . . . .
H13A H 0.174421 0.640642 0.591435 0.072 Uiso 1 1 calc R U . . .
H13B H 0.238804 0.697635 0.652395 0.072 Uiso 1 1 calc R U . . .
C14 C 0.3922(5) 0.5468(5) 0.6658(3) 0.0416(13) Uani 1 1 d . . . . .
C15 C 0.3979(6) 0.6063(6) 0.7220(3) 0.0543(17) Uani 1 1 d . . . . .
H15 H 0.340045 0.656392 0.730624 0.065 Uiso 1 1 calc R U . . .
C16 C 0.4859(7) 0.5937(7) 0.7653(3) 0.061(2) Uani 1 1 d . . . . .
H16 H 0.488356 0.635545 0.803274 0.074 Uiso 1 1 calc R U . . .
C17 C 0.5691(6) 0.5224(7) 0.7542(3) 0.0547(17) Uani 1 1 d . . . . .
H17 H 0.629299 0.514497 0.784558 0.066 Uiso 1 1 calc R U . . .
C18 C 0.5677(5) 0.4588(6) 0.6975(2) 0.0425(13) Uani 1 1 d . . . . .
C19 C 0.4782(5) 0.4709(5) 0.6531(2) 0.0366(12) Uani 1 1 d . . . . .
C20 C 0.6617(6) 0.3897(6) 0.6885(3) 0.0497(15) Uani 1 1 d . . . . .
H20 H 0.718847 0.393421 0.720935 0.060 Uiso 1 1 calc R U . . .
C21 C 0.7852(7) 0.2627(11) 0.6467(4) 0.089(3) Uani 1 1 d D . . . .
H21A H 0.785250 0.183557 0.670173 0.106 Uiso 0.740(14) 1 calc R U P A 1
H21B H 0.839870 0.319096 0.668345 0.106 Uiso 0.740(14) 1 calc R U P A 1
H21C H 0.814491 0.248152 0.689851 0.106 Uiso 0.260(14) 1 calc R U P A 2
H21D H 0.834597 0.318449 0.628517 0.106 Uiso 0.260(14) 1 calc R U P A 2
C24 C 0.6577(6) 0.0814(9) 0.4448(4) 0.080(3) Uani 1 1 d D . . . .
H24A H 0.674358 0.074284 0.402711 0.096 Uiso 0.740(14) 1 calc R U P A 1
H24B H 0.644230 -0.004183 0.459601 0.096 Uiso 0.740(14) 1 calc R U P A 1
H24C H 0.710328 0.127690 0.424484 0.096 Uiso 0.260(14) 1 calc R U P A 2
H24D H 0.638098 0.003807 0.421218 0.096 Uiso 0.260(14) 1 calc R U P A 2
Li Li 0.3298(8) 0.4382(10) 0.5391(4) 0.040(2) Uani 1 1 d . . . . .
N1 N 0.5628(5) 0.1600(6) 0.4454(3) 0.0552(15) Uani 1 1 d . . . . .
N2 N 0.6780(5) 0.3245(6) 0.6427(2) 0.0507(13) Uani 1 1 d . . . . .
N3 N 0.7292(4) 0.1576(5) 0.5484(2) 0.0496(13) Uani 1 1 d D . . . .
O1 O 0.4002(3) 0.3085(4) 0.48426(17) 0.0379(8) Uani 1 1 d . . . . .
O2 O 0.4696(3) 0.4147(4) 0.59953(16) 0.0383(8) Uani 1 1 d . . . . .
O3 O 0.3102(3) 0.5526(4) 0.61904(18) 0.0434(9) Uani 1 1 d . . . . .
O4 O 0.0835(5) 0.4554(5) 0.6309(3) 0.0702(15) Uani 1 1 d . . . . .
O5 O 0.2250(5) 0.3211(6) 0.5662(3) 0.0680(15) Uani 1 1 d . . . . .
O6 O 0.2109(4) 0.4249(5) 0.4537(2) 0.0564(12) Uani 1 1 d . . . . .
O7 O 0.5054(4) 0.1473(4) 0.5794(2) 0.0498(10) Uani 1 1 d . . . . .
O8 O 0.6173(3) 0.4050(4) 0.50787(17) 0.0356(8) Uani 1 1 d . . . . .
U U 0.55472(2) 0.28092(2) 0.54385(2) 0.03140(9) Uani 1 1 d . . . . .
C22 C 0.8119(7) 0.2345(10) 0.5836(4) 0.065(3) Uani 0.740(14) 1 d D . P A 1
H22A H 0.819666 0.314479 0.561844 0.078 Uiso 0.740(14) 1 calc R U P A 1
H22B H 0.880509 0.189282 0.587276 0.078 Uiso 0.740(14) 1 calc R U P A 1
C23 C 0.7502(6) 0.1395(10) 0.4851(3) 0.055(3) Uani 0.740(14) 1 d D . P A 1
H23A H 0.813183 0.084653 0.485368 0.065 Uiso 0.740(14) 1 calc R U P A 1
H23B H 0.766893 0.221913 0.467991 0.065 Uiso 0.740(14) 1 calc R U P A 1
C25 C 0.7227(9) 0.0301(7) 0.5747(6) 0.067(3) Uani 0.740(14) 1 d D . P A 1
H25A H 0.705203 0.037116 0.616234 0.101 Uiso 0.740(14) 1 calc R U P A 1
H25B H 0.791095 -0.012615 0.575718 0.101 Uiso 0.740(14) 1 calc R U P A 1
H25C H 0.667394 -0.018463 0.549669 0.101 Uiso 0.740(14) 1 calc R U P A 1
C22' C 0.774(3) 0.1390(14) 0.6130(6) 0.087(12) Uiso 0.260(14) 1 d D . P A 2
H22C H 0.844813 0.098686 0.615232 0.104 Uiso 0.260(14) 1 calc R U P A 2
H22D H 0.727645 0.082176 0.632595 0.104 Uiso 0.260(14) 1 calc R U P A 2
C23' C 0.707(4) 0.0465(12) 0.5087(8) 0.102(14) Uiso 0.260(14) 1 d D . P A 2
H23C H 0.658264 -0.010547 0.526632 0.123 Uiso 0.260(14) 1 calc R U P A 2
H23D H 0.773964 0.000421 0.506775 0.123 Uiso 0.260(14) 1 calc R U P A 2
C25' C 0.8149(16) 0.231(2) 0.5260(13) 0.052(7) Uiso 0.260(14) 1 d D . P A 2
H25D H 0.798104 0.242385 0.481897 0.078 Uiso 0.260(14) 1 calc R U P A 2
H25E H 0.882191 0.185174 0.535294 0.078 Uiso 0.260(14) 1 calc R U P A 2
H25F H 0.821237 0.313114 0.546076 0.078 Uiso 0.260(14) 1 calc R U P A 2
S1 S 0.07413(13) 0.93630(17) 0.63734(8) 0.0536(4) Uani 1 1 d . . . . .
O11 O 0.0334(5) 1.0371(7) 0.5985(3) 0.0855(19) Uani 1 1 d . . . . .
O12 O 0.0409(6) 0.8172(7) 0.6136(5) 0.109(3) Uani 1 1 d . . . . .
O13 O 0.1827(4) 0.9451(6) 0.6625(3) 0.0749(16) Uani 1 1 d . . . . .
C26 C 0.0072(6) 0.9577(10) 0.7032(3) 0.068(2) Uani 1 1 d . . . . .
F11 F -0.0967(4) 0.9490(6) 0.6908(2) 0.0881(16) Uani 1 1 d . . . . .
F12 F 0.0292(6) 1.0658(9) 0.7284(4) 0.149(4) Uani 1 1 d . U . . .
F13 F 0.0365(6) 0.8727(12) 0.7445(4) 0.168(4) Uani 1 1 d . U . . .

loop_
_atom_site_aniso_label
_atom_site_aniso_U_11
_atom_site_aniso_U_22
_atom_site_aniso_U_33
_atom_site_aniso_U_23
_atom_site_aniso_U_13
_atom_site_aniso_U_12
C1 0.075(5) 0.061(4) 0.047(4) -0.028(3) 0.029(4) -0.029(4)
C2 0.075(5) 0.056(4) 0.030(3) -0.011(3) 0.013(3) -0.034(4)
C3 0.105(7) 0.071(5) 0.035(4) -0.011(3) 0.015(4) -0.043(5)
C4 0.111(8) 0.103(8) 0.042(4) 0.011(4) -0.027(5) -0.046(6)
C5 0.088(6) 0.070(5) 0.051(4) 0.006(4) -0.017(4) -0.026(5)
C6 0.053(4) 0.048(4) 0.046(3) 0.006(3) -0.011(3) -0.019(3)
C7 0.067(4) 0.040(3) 0.035(3) -0.002(2) 0.011(3) -0.026(3)
C8 0.042(4) 0.097(7) 0.113(8) -0.037(6) 0.003(4) -0.014(4)
C9 0.082(6) 0.079(6) 0.089(7) -0.030(5) 0.043(5) -0.040(5)
C10 0.063(4) 0.053(4) 0.066(5) 0.007(3) 0.021(4) -0.002(3)
C11 0.060(4) 0.061(4) 0.059(4) 0.010(4) 0.024(3) -0.001(4)
C12 0.066(4) 0.062(4) 0.063(4) -0.003(4) 0.029(4) 0.011(4)
C13 0.073(5) 0.057(4) 0.057(4) 0.008(3) 0.029(4) 0.022(4)
C14 0.060(4) 0.034(3) 0.035(3) -0.001(2) 0.022(3) -0.007(3)
C15 0.078(5) 0.046(3) 0.047(4) -0.012(3) 0.033(3) -0.007(3)
C16 0.091(5) 0.065(4) 0.034(3) -0.020(3) 0.025(3) -0.017(4)
C17 0.074(5) 0.060(4) 0.030(3) -0.002(3) 0.009(3) -0.020(4)
C18 0.062(4) 0.040(3) 0.027(3) -0.001(2) 0.009(2) -0.013(3)
C19 0.057(3) 0.030(3) 0.025(2) 0.000(2) 0.016(2) -0.005(2)
C20 0.061(4) 0.053(4) 0.031(3) 0.007(3) -0.006(3) -0.004(3)
C21 0.064(5) 0.124(8) 0.066(6) -0.018(5) -0.030(4) 0.045(5)
C24 0.066(5) 0.087(6) 0.092(6) -0.054(5) 0.031(5) -0.001(4)
Li 0.037(5) 0.044(5) 0.037(5) -0.008(4) 0.005(4) 0.000(4)
N1 0.051(3) 0.056(3) 0.064(4) -0.023(3) 0.027(3) -0.011(3)
N2 0.054(3) 0.055(3) 0.040(3) 0.000(3) -0.004(2) 0.012(3)
N3 0.053(3) 0.041(3) 0.058(3) 0.003(2) 0.019(3) 0.010(2)
O1 0.038(2) 0.050(2) 0.0260(18) -0.0092(16) 0.0023(15) -0.0051(17)
O2 0.049(2) 0.041(2) 0.0254(18) -0.0061(16) 0.0080(16) 0.0064(18)
O3 0.053(2) 0.044(2) 0.038(2) 0.0000(17) 0.0223(18) 0.0068(19)
O4 0.074(3) 0.064(3) 0.075(4) 0.008(3) 0.021(3) 0.015(3)
O5 0.077(3) 0.068(3) 0.066(3) -0.016(3) 0.037(3) -0.031(3)
O6 0.047(2) 0.053(3) 0.065(3) -0.002(2) -0.009(2) -0.006(2)
O7 0.062(3) 0.037(2) 0.056(3) 0.0070(19) 0.025(2) 0.003(2)
O8 0.0392(19) 0.0330(19) 0.0351(19) 0.0037(16) 0.0076(15) -0.0045(16)
U 0.03953(13) 0.02793(12) 0.02843(12) 0.00002(6) 0.01070(8) 0.00046(7)
C22 0.050(6) 0.063(6) 0.078(8) -0.018(5) -0.009(5) 0.015(5)
C23 0.047(5) 0.063(6) 0.057(6) -0.006(4) 0.021(4) 0.000(4)
C25 0.065(6) 0.046(5) 0.093(8) 0.011(5) 0.019(6) 0.025(5)
S1 0.0467(8) 0.0524(9) 0.0624(10) -0.0072(8) 0.0107(7) 0.0025(7)
O11 0.084(4) 0.093(5) 0.085(4) 0.032(4) 0.029(3) 0.017(4)
O12 0.080(4) 0.074(4) 0.169(8) -0.051(5) 0.004(5) 0.000(4)
O13 0.047(3) 0.099(4) 0.079(4) -0.012(3) 0.010(3) -0.003(3)
C26 0.049(4) 0.106(7) 0.048(4) 0.009(4) 0.003(3) -0.008(4)
F11 0.047(2) 0.135(5) 0.083(3) 0.015(3) 0.014(2) -0.005(3)
F12 0.122(5) 0.206(8) 0.132(6) -0.107(6) 0.060(5) -0.062(6)
F13 0.096(5) 0.287(11) 0.122(6) 0.123(7) 0.019(4) 0.026(6)

loop_
_atom_type_symbol
_atom_type_description
_atom_type_scat_dispersion_real
_atom_type_scat_dispersion_imag
_atom_type_scat_source
C C 0.0181 0.0091 'International Tables Vol C Tables 4.2.6.8 and 6.1.1.4'
H H 0.0000 0.0000 'International Tables Vol C Tables 4.2.6.8 and 6.1.1.4'
F F 0.0727 0.0534 'International Tables Vol C Tables 4.2.6.8 and 6.1.1.4'
Li Li 0.0008 0.0003 'International Tables Vol C Tables 4.2.6.8 and 6.1.1.4'
N N 0.0311 0.0180 'International Tables Vol C Tables 4.2.6.8 and 6.1.1.4'
O O 0.0492 0.0322 'International Tables Vol C Tables 4.2.6.8 and 6.1.1.4'
S S 0.3331 0.5567 'International Tables Vol C Tables 4.2.6.8 and 6.1.1.4'
U U -4.3638 13.4090 'International Tables Vol C Tables 4.2.6.8 and 6.1.1.4'

loop_
_geom_angle_atom_site_label_1
_geom_angle_atom_site_label_2
_geom_angle_atom_site_label_3
_geom_angle
_geom_angle_site_symmetry_1
_geom_angle_site_symmetry_3
_geom_angle_publ_flag
N1 C1 C2 128.7(6) . . ?
N1 C1 H1 115.6 . . ?
C2 C1 H1 115.6 . . ?
C7 C2 C3 118.3(8) . . ?
C7 C2 C1 124.1(6) . . ?
C3 C2 C1 117.6(7) . . ?
C4 C3 C2 120.8(9) . . ?
C4 C3 H3 119.6 . . ?
C2 C3 H3 119.6 . . ?
C3 C4 C5 120.8(8) . . ?
C3 C4 H4 119.6 . . ?
C5 C4 H4 119.6 . . ?
C4 C5 C6 121.1(9) . . ?
C4 C5 H5 119.4 . . ?
C6 C5 H5 119.4 . . ?
C5 C6 O6 122.6(7) . . ?
C5 C6 C7 119.8(8) . . ?
O6 C6 C7 117.6(5) . . ?
O1 C7 C2 121.6(7) . . ?
O1 C7 C6 119.0(6) . . ?
C2 C7 C6 119.3(6) . . ?
O6 C8 C9 107.5(7) . . ?
O6 C8 H8A 110.2 . . ?
C9 C8 H8A 110.2 . . ?
O6 C8 H8B 110.2 . . ?
C9 C8 H8B 110.2 . . ?
H8A C8 H8B 108.5 . . ?
O5 C9 C8 107.1(7) . . ?
O5 C9 H9A 110.3 . . ?
C8 C9 H9A 110.3 . . ?
O5 C9 H9B 110.3 . . ?
C8 C9 H9B 110.3 . . ?
H9A C9 H9B 108.6 . . ?
O5 C10 C11 111.6(7) . . ?
O5 C10 H10A 109.3 . . ?
C11 C10 H10A 109.3 . . ?
O5 C10 H10B 109.3 . . ?
C11 C10 H10B 109.3 . . ?
H10A C10 H10B 108.0 . . ?
O4 C11 C10 114.7(6) . . ?
O4 C11 H11A 108.6 . . ?
C10 C11 H11A 108.6 . . ?
O4 C11 H11B 108.6 . . ?
C10 C11 H11B 108.6 . . ?
H11A C11 H11B 107.6 . . ?
O4 C12 C13 111.3(7) . . ?
O4 C12 H12A 109.4 . . ?
C13 C12 H12A 109.4 . . ?
O4 C12 H12B 109.4 . . ?
C13 C12 H12B 109.4 . . ?
H12A C12 H12B 108.0 . . ?
O3 C13 C12 113.9(6) . . ?
O3 C13 H13A 108.8 . . ?
C12 C13 H13A 108.8 . . ?
O3 C13 H13B 108.8 . . ?
C12 C13 H13B 108.8 . . ?
H13A C13 H13B 107.7 . . ?
O3 C14 C15 126.7(6) . . ?
O3 C14 C19 113.8(5) . . ?
C15 C14 C19 119.5(6) . . ?
C16 C15 C14 121.0(7) . . ?
C16 C15 H15 119.5 . . ?
C14 C15 H15 119.5 . . ?
C17 C16 C15 120.6(6) . . ?
C17 C16 H16 119.7 . . ?
C15 C16 H16 119.7 . . ?
C16 C17 C18 120.9(7) . . ?
C16 C17 H17 119.6 . . ?
C18 C17 H17 119.6 . . ?
C19 C18 C17 118.9(6) . . ?
C19 C18 C20 123.8(5) . . ?
C17 C18 C20 117.2(6) . . ?
O2 C19 C18 123.1(5) . . ?
O2 C19 C14 117.9(5) . . ?
C18 C19 C14 119.1(5) . . ?
N2 C20 C18 128.4(6) . . ?
N2 C20 H20 115.8 . . ?
C18 C20 H20 115.8 . . ?
N2 C21 C22' 109.4(16) . . ?
N2 C21 C22 110.7(6) . . ?
N2 C21 H21A 109.5 . . ?
C22 C21 H21A 109.5 . . ?
N2 C21 H21B 109.5 . . ?
C22 C21 H21B 109.5 . . ?
H21A C21 H21B 108.1 . . ?
N2 C21 H21C 109.8 . . ?
C22' C21 H21C 109.8 . . ?
N2 C21 H21D 109.8 . . ?
C22' C21 H21D 109.8 . . ?
H21C C21 H21D 108.3 . . ?
N1 C24 C23 109.7(6) . . ?
N1 C24 C23' 111.3(17) . . ?
N1 C24 H24A 109.7 . . ?
C23 C24 H24A 109.7 . . ?
N1 C24 H24B 109.7 . . ?
C23 C24 H24B 109.7 . . ?
H24A C24 H24B 108.2 . . ?
N1 C24 H24C 109.4 . . ?
C23' C24 H24C 109.4 . . ?
N1 C24 H24D 109.4 . . ?
C23' C24 H24D 109.4 . . ?
H24C C24 H24D 108.0 . . ?
O5 Li O2 106.3(5) . . ?
O5 Li O1 97.1(5) . . ?
O2 Li O1 84.2(4) . . ?
O5 Li O8 156.3(6) . 3_666 ?
O2 Li O8 96.2(4) . 3_666 ?
O1 Li O8 92.3(4) . 3_666 ?
O5 Li O3 86.8(4) . . ?
O2 Li O3 74.4(3) . . ?
O1 Li O3 158.5(5) . . ?
O8 Li O3 92.4(4) 3_666 . ?
O5 Li O6 79.3(4) . . ?
O2 Li O6 160.5(5) . . ?
O1 Li O6 76.4(3) . . ?
O8 Li O6 81.9(4) 3_666 . ?
O3 Li O6 125.0(5) . . ?
O5 Li U 106.9(4) . . ?
O2 Li U 42.5(2) . . ?
O1 Li U 41.8(2) . . ?
O8 Li U 94.6(3) 3_666 . ?
O3 Li U 116.9(4) . . ?
O6 Li U 118.1(4) . . ?
C1 N1 C24 116.5(6) . . ?
C1 N1 U 127.8(5) . . ?
C24 N1 U 115.3(5) . . ?
C20 N2 C21 116.1(6) . . ?
C20 N2 U 129.5(5) . . ?
C21 N2 U 114.4(4) . . ?
C23' N3 C22' 119.1(8) . . ?
C22 N3 C23 111.4(6) . . ?
C22 N3 C25 112.0(8) . . ?
C23 N3 C25 106.4(7) . . ?
C23' N3 C25' 108(2) . . ?
C22' N3 C25' 101.0(19) . . ?
C22 N3 U 106.8(5) . . ?
C23' N3 U 107.0(17) . . ?
C22' N3 U 108.8(14) . . ?
C23 N3 U 107.5(5) . . ?
C25 N3 U 112.7(5) . . ?
C25' N3 U 113.1(11) . . ?
C7 O1 Li 115.1(5) . . ?
C7 O1 U 142.5(4) . . ?
Li O1 U 98.9(3) . . ?
C19 O2 Li 118.6(4) . . ?
C19 O2 U 142.4(4) . . ?
Li O2 U 98.9(3) . . ?
C14 O3 C13 116.6(5) . . ?
C14 O3 Li 115.3(4) . . ?
C13 O3 Li 127.6(5) . . ?
C11 O4 C12 115.1(6) . . ?
C10 O5 C9 116.5(6) . . ?
C10 O5 Li 128.9(6) . . ?
C9 O5 Li 114.6(6) . . ?
C6 O6 C8 114.2(6) . . ?
C6 O6 Li 110.1(4) . . ?
C8 O6 Li 105.5(6) . . ?
U O8 Li 172.0(3) . 3_666 ?
O7 U O8 173.61(19) . . ?
O7 U O1 91.76(19) . . ?
O8 U O1 92.87(16) . . ?
O7 U O2 91.93(18) . . ?
O8 U O2 93.36(17) . . ?
O1 U O2 77.89(14) . . ?
O7 U N1 92.1(2) . . ?
O8 U N1 85.12(18) . . ?
O1 U N1 72.39(17) . . ?
O2 U N1 150.10(18) . . ?
O7 U N2 88.6(2) . . ?
O8 U N2 89.51(19) . . ?
O1 U N2 150.41(16) . . ?
O2 U N2 72.53(16) . . ?
N1 U N2 137.18(19) . . ?
O7 U N3 86.13(18) . . ?
O8 U N3 87.50(17) . . ?
O1 U N3 140.92(15) . . ?
O2 U N3 141.14(15) . . ?
N1 U N3 68.71(18) . . ?
N2 U N3 68.63(17) . . ?
O7 U Li 93.4(2) . . ?
O8 U Li 93.0(2) . . ?
O1 U Li 39.31(19) . . ?
O2 U Li 38.60(19) . . ?
N1 U Li 111.6(2) . . ?
N2 U Li 111.1(2) . . ?
N3 U Li 179.5(2) . . ?
N3 C22 C21 111.3(8) . . ?
N3 C22 H22A 109.4 . . ?
C21 C22 H22A 109.4 . . ?
N3 C22 H22B 109.4 . . ?
C21 C22 H22B 109.4 . . ?
H22A C22 H22B 108.0 . . ?
N3 C23 C24 112.6(7) . . ?
N3 C23 H23A 109.1 . . ?
C24 C23 H23A 109.1 . . ?
N3 C23 H23B 109.1 . . ?
C24 C23 H23B 109.1 . . ?
H23A C23 H23B 107.8 . . ?
N3 C25 H25A 109.5 . . ?
N3 C25 H25B 109.5 . . ?
H25A C25 H25B 109.5 . . ?
N3 C25 H25C 109.5 . . ?
H25A C25 H25C 109.5 . . ?
H25B C25 H25C 109.5 . . ?
N3 C22' C21 111.1(9) . . ?
N3 C22' H22C 109.4 . . ?
C21 C22' H22C 109.4 . . ?
N3 C22' H22D 109.4 . . ?
C21 C22' H22D 109.4 . . ?
H22C C22' H22D 108.0 . . ?
N3 C23' C24 112.5(8) . . ?
N3 C23' H23C 109.1 . . ?
C24 C23' H23C 109.1 . . ?
N3 C23' H23D 109.1 . . ?
C24 C23' H23D 109.1 . . ?
H23C C23' H23D 107.8 . . ?
N3 C25' H25D 109.5 . . ?
N3 C25' H25E 109.5 . . ?
H25D C25' H25E 109.5 . . ?
N3 C25' H25F 109.5 . . ?
H25D C25' H25F 109.5 . . ?
H25E C25' H25F 109.5 . . ?
O12 S1 O13 115.5(4) . . ?
O12 S1 O11 112.5(5) . . ?
O13 S1 O11 116.0(4) . . ?
O12 S1 C26 105.3(5) . . ?
O13 S1 C26 102.6(4) . . ?
O11 S1 C26 102.8(4) . . ?
F12 C26 F13 106.8(9) . . ?
F12 C26 F11 107.6(9) . . ?
F13 C26 F11 106.1(7) . . ?
F12 C26 S1 111.4(6) . . ?
F13 C26 S1 111.1(7) . . ?
F11 C26 S1 113.5(6) . . ?

loop_
_geom_bond_atom_site_label_1
_geom_bond_atom_site_label_2
_geom_bond_distance
_geom_bond_site_symmetry_2
_geom_bond_publ_flag
C1 N1 1.286(10) . ?
C1 C2 1.436(12) . ?
C1 H1 0.9500 . ?
C2 C7 1.403(10) . ?
C2 C3 1.432(11) . ?
C3 C4 1.355(16) . ?
C3 H3 0.9500 . ?
C4 C5 1.373(15) . ?
C4 H4 0.9500 . ?
C5 C6 1.375(10) . ?
C5 H5 0.9500 . ?
C6 O6 1.377(9) . ?
C6 C7 1.420(11) . ?
C7 O1 1.336(8) . ?
C8 O6 1.459(10) . ?
C8 C9 1.511(16) . ?
C8 H8A 0.9900 . ?
C8 H8B 0.9900 . ?
C9 O5 1.442(11) . ?
C9 H9A 0.9900 . ?
C9 H9B 0.9900 . ?
C10 O5 1.438(10) . ?
C10 C11 1.510(11) . ?
C10 H10A 0.9900 . ?
C10 H10B 0.9900 . ?
C11 O4 1.418(9) . ?
C11 H11A 0.9900 . ?
C11 H11B 0.9900 . ?
C12 O4 1.440(10) . ?
C12 C13 1.499(10) . ?
C12 H12A 0.9900 . ?
C12 H12B 0.9900 . ?
C13 O3 1.431(8) . ?
C13 H13A 0.9900 . ?
C13 H13B 0.9900 . ?
C14 O3 1.365(8) . ?
C14 C15 1.391(9) . ?
C14 C19 1.419(9) . ?
C15 C16 1.375(11) . ?
C15 H15 0.9500 . ?
C16 C17 1.354(12) . ?
C16 H16 0.9500 . ?
C17 C18 1.425(8) . ?
C17 H17 0.9500 . ?
C18 C19 1.403(9) . ?
C18 C20 1.442(10) . ?
C19 O2 1.322(6) . ?
C20 N2 1.269(9) . ?
C20 H20 0.9500 . ?
C21 N2 1.506(10) . ?
C21 C22' 1.510(7) . ?
C21 C22 1.515(7) . ?
C21 H21A 0.9900 . ?
C21 H21B 0.9900 . ?
C21 H21C 0.9900 . ?
C21 H21D 0.9900 . ?
C24 N1 1.470(10) . ?
C24 C23 1.507(6) . ?
C24 C23' 1.512(7) . ?
C24 H24A 0.9900 . ?
C24 H24B 0.9900 . ?
C24 H24C 0.9900 . ?
C24 H24D 0.9900 . ?
Li O5 1.979(11) . ?
Li O2 2.087(10) . ?
Li O1 2.119(10) . ?
Li O8 2.125(11) 3_666 ?
Li O3 2.194(10) . ?
Li O6 2.256(11) . ?
Li U 3.304(10) . ?
N1 U 2.548(6) . ?
N2 U 2.553(5) . ?
N3 C22 1.469(6) . ?
N3 C23' 1.477(7) . ?
N3 C22' 1.479(7) . ?
N3 C23 1.479(6) . ?
N3 C25 1.482(6) . ?
N3 C25' 1.483(7) . ?
N3 U 2.569(5) . ?
O1 U 2.229(4) . ?
O2 U 2.258(4) . ?
O7 U 1.782(4) . ?
O8 U 1.786(4) . ?
C22 H22A 0.9900 . ?
C22 H22B 0.9900 . ?
C23 H23A 0.9900 . ?
C23 H23B 0.9900 . ?
C25 H25A 0.9800 . ?
C25 H25B 0.9800 . ?
C25 H25C 0.9800 . ?
C22' H22C 0.9900 . ?
C22' H22D 0.9900 . ?
C23' H23C 0.9900 . ?
C23' H23D 0.9900 . ?
C25' H25D 0.9800 . ?
C25' H25E 0.9800 . ?
C25' H25F 0.9800 . ?
S1 O12 1.413(7) . ?
S1 O13 1.419(6) . ?
S1 O11 1.425(6) . ?
S1 C26 1.806(8) . ?
C26 F12 1.292(12) . ?
C26 F13 1.303(11) . ?
C26 F11 1.315(9) . ?

loop_
_geom_hbond_atom_site_label_D
_geom_hbond_atom_site_label_H
_geom_hbond_atom_site_label_A
_geom_hbond_distance_DH
_geom_hbond_distance_HA
_geom_hbond_distance_DA
_geom_hbond_angle_DHA
_geom_hbond_site_symmetry_A
_geom_hbond_publ_flag
C8 H8A O12 0.99 2.31 3.227(11) 154.4 3_566 yes
C9 H9A O11 0.99 2.64 3.490(11) 144.2 1_545 yes
C11 H11A O11 0.99 2.58 3.341(11) 133.5 1_545 yes
C11 H11B F13 0.99 2.61 3.318(10) 128.5 2_546 yes
C21 H21B^a F13 0.99 2.38 3.287(11) 151.3 2_646 yes
C24 H24D^b O7 0.99 2.43 3.193(10) 133.3 3_656 yes
C24 H24A^a O13 0.99 2.49 3.354(10) 145.8 3_666 yes
C24 H24D^b O7 0.99 2.43 3.193(10) 133.3 3_656 yes
C22^a H22B^a O11 0.99 2.52 3.493(12) 168.9 1_645 yes
C22'^b H22C^b O11 0.99 2.57 3.53(4) 164.6 1_645 yes
C22'^b H22C^b F11 0.99 2.36 2.994(17) 121.5 1_645 yes

loop_
_geom_torsion_atom_site_label_1
_geom_torsion_atom_site_label_2
_geom_torsion_atom_site_label_3
_geom_torsion_atom_site_label_4
_geom_torsion
_geom_torsion_site_symmetry_1
_geom_torsion_site_symmetry_2
_geom_torsion_site_symmetry_3
_geom_torsion_site_symmetry_4
_geom_torsion_publ_flag
N1 C1 C2 C7 -0.9(12) . . . . ?
N1 C1 C2 C3 -179.3(7) . . . . ?
C7 C2 C3 C4 -0.3(11) . . . . ?
C1 C2 C3 C4 178.1(7) . . . . ?
C2 C3 C4 C5 -0.5(13) . . . . ?
C3 C4 C5 C6 0.5(13) . . . . ?
C4 C5 C6 O6 177.8(7) . . . . ?
C4 C5 C6 C7 0.3(11) . . . . ?
C3 C2 C7 O1 179.0(6) . . . . ?
C1 C2 C7 O1 0.7(10) . . . . ?
C3 C2 C7 C6 1.1(9) . . . . ?
C1 C2 C7 C6 -177.3(6) . . . . ?
C5 C6 C7 O1 -179.1(6) . . . . ?
O6 C6 C7 O1 3.3(8) . . . . ?
C5 C6 C7 C2 -1.1(9) . . . . ?
O6 C6 C7 C2 -178.7(5) . . . . ?
O6 C8 C9 O5 56.3(9) . . . . ?
O5 C10 C11 O4 -48.1(10) . . . . ?
O4 C12 C13 O3 -80.2(8) . . . . ?
O3 C14 C15 C16 -179.4(6) . . . . ?
C19 C14 C15 C16 0.7(10) . . . . ?
C14 C15 C16 C17 -0.3(11) . . . . ?
C15 C16 C17 C18 0.1(11) . . . . ?
C16 C17 C18 C19 -0.2(9) . . . . ?
C16 C17 C18 C20 177.1(6) . . . . ?
C17 C18 C19 O2 -179.5(5) . . . . ?
C20 C18 C19 O2 3.3(9) . . . . ?
C17 C18 C19 C14 0.5(8) . . . . ?
C20 C18 C19 C14 -176.7(6) . . . . ?
O3 C14 C19 O2 -0.7(7) . . . . ?
C15 C14 C19 O2 179.3(5) . . . . ?
O3 C14 C19 C18 179.3(5) . . . . ?
C15 C14 C19 C18 -0.7(8) . . . . ?
C19 C18 C20 N2 -4.3(11) . . . . ?
C17 C18 C20 N2 178.5(7) . . . . ?
C2 C1 N1 C24 177.6(7) . . . . ?
C2 C1 N1 U -10.8(11) . . . . ?
C23 C24 N1 C1 142.5(7) . . . . ?
C23' C24 N1 C1 -163.8(14) . . . . ?
C23 C24 N1 U -30.2(9) . . . . ?
C23' C24 N1 U 23.5(14) . . . . ?
C18 C20 N2 C21 180.0(8) . . . . ?
C18 C20 N2 U -0.2(11) . . . . ?
C22' C21 N2 C20 147.1(11) . . . . ?
C22 C21 N2 C20 -157.0(8) . . . . ?
C22' C21 N2 U -32.7(12) . . . . ?
C22 C21 N2 U 23.1(11) . . . . ?
C2 C7 O1 Li 169.6(5) . . . . ?
C6 C7 O1 Li -12.5(7) . . . . ?
C2 C7 O1 U 16.8(10) . . . . ?
C6 C7 O1 U -165.2(5) . . . . ?
C18 C19 O2 Li 178.5(5) . . . . ?
C14 C19 O2 Li -1.5(7) . . . . ?
C18 C19 O2 U 3.0(9) . . . . ?
C14 C19 O2 U -177.0(4) . . . . ?
C15 C14 O3 C13 -5.4(9) . . . . ?
C19 C14 O3 C13 174.6(5) . . . . ?
C15 C14 O3 Li -177.5(6) . . . . ?
C19 C14 O3 Li 2.4(7) . . . . ?
C12 C13 O3 C14 -77.1(8) . . . . ?
C12 C13 O3 Li 93.9(8) . . . . ?
C10 C11 O4 C12 -69.2(9) . . . . ?
C13 C12 O4 C11 113.3(7) . . . . ?
C11 C10 O5 C9 -66.8(9) . . . . ?
C11 C10 O5 Li 115.3(8) . . . . ?
C8 C9 O5 C10 136.9(7) . . . . ?
C8 C9 O5 Li -44.9(9) . . . . ?
C5 C6 O6 C8 70.7(9) . . . . ?
C7 C6 O6 C8 -111.7(7) . . . . ?
C5 C6 O6 Li -170.8(6) . . . . ?
C7 C6 O6 Li 6.8(7) . . . . ?
C9 C8 O6 C6 80.7(8) . . . . ?
C9 C8 O6 Li -40.3(8) . . . . ?
C23 N3 C22 C21 174.9(8) . . . . ?
C25 N3 C22 C21 -66.0(10) . . . . ?
U N3 C22 C21 57.8(8) . . . . ?
N2 C21 C22 N3 -55.5(12) . . . . ?
C22 N3 C23 C24 -169.7(8) . . . . ?
C25 N3 C23 C24 68.0(10) . . . . ?
U N3 C23 C24 -53.0(9) . . . . ?
N1 C24 C23 N3 57.1(11) . . . . ?
C23' N3 C22' C21 -177(3) . . . . ?
C25' N3 C22' C21 65(3) . . . . ?
U N3 C22' C21 -54(3) . . . . ?
N2 C21 C22' N3 59(3) . . . . ?
C22' N3 C23' C24 178(3) . . . . ?
C25' N3 C23' C24 -68(3) . . . . ?
U N3 C23' C24 54(3) . . . . ?
N1 C24 C23' N3 -54(3) . . . . ?
O12 S1 C26 F12 -178.4(8) . . . . ?
O13 S1 C26 F12 60.4(8) . . . . ?
O11 S1 C26 F12 -60.4(8) . . . . ?
O12 S1 C26 F13 62.7(8) . . . . ?
O13 S1 C26 F13 -58.5(8) . . . . ?
O11 S1 C26 F13 -179.3(8) . . . . ?
O12 S1 C26 F11 -56.7(8) . . . . ?
O13 S1 C26 F11 -177.9(7) . . . . ?
O11 S1 C26 F11 61.3(8) . . . . ?
